data_7007407
loop_
_publ_author_name
'Salmon, Lionel'
'Thu\'ery, Pierre'
'Ephritikhine, Michel'

_publ_section_title
;
 Synthesis and crystal structure of uranium(IV) complexes with
 calix[n]arenes (n = 4, 6 and 8): mononuclear, polynuclear and 1D
 polymeric species.
;
_journal_issue 30
_journal_name_full 'Dalton transactions (Cambridge, England : 2003)'
_journal_page_first 3629
_journal_page_last 3637
_journal_paper_doi 10.1039/b604712b
_journal_year 2006
_chemical_formula_sum 'C43 H38 Cl3 N3 O4 U'
_chemical_formula_weight 1005.14
_space_group_IT_number 14
_symmetry_cell_setting monoclinic
_symmetry_space_group_name_Hall '-P 2yn'
_symmetry_space_group_name_H-M 'P 1 21/n 1'
_atom_sites_solution_hydrogens geom
_atom_sites_solution_primary direct
_atom_sites_solution_secondary difmap
_audit_creation_method SHELXL-97
_cell_angle_alpha 90.00
_cell_angle_beta 101.0440(10)
_cell_angle_gamma 90.00
_cell_formula_units_Z 4
_cell_length_a 11.8531(2)
_cell_length_b 18.9402(4)
_cell_length_c 17.8786(5)
_cell_measurement_reflns_used 76916
_cell_measurement_temperature 100(2)
_cell_measurement_theta_max 25.68
_cell_measurement_theta_min 3.13
_cell_volume 3939.41(15)
_computing_cell_refinement 'DENZO-SMN (Otwinowski & Minor, 1997)'
_computing_data_collection 'Kappa-CCD software (Nonius B.V., 1998)'
_computing_data_reduction 'DENZO-SMN (Otwinowski & Minor, 1997)'
_computing_molecular_graphics 'SHELXTL (Sheldrick, 1999)'
_computing_publication_material 'SHELXTL (Sheldrick, 1999); PLATON (Spek, 2003)'
_computing_structure_refinement 'SHELXL-97 (Sheldrick, 1997)'
_computing_structure_solution 'SHELXS-97 (Sheldrick, 1997)'
_diffrn_ambient_temperature 100(2)
_diffrn_measured_fraction_theta_full 0.987
_diffrn_measured_fraction_theta_max 0.987
_diffrn_measurement_device_type 'Nonius Kappa-CCD area-detector diffractometer'
_diffrn_measurement_method 'two \f and one \w scans with 2\% steps'
_diffrn_radiation_monochromator graphite
_diffrn_radiation_source 'fine-focus sealed tube'
_diffrn_radiation_type MoK\a
_diffrn_radiation_wavelength 0.71073
_diffrn_reflns_av_R_equivalents 0.0533
_diffrn_reflns_av_sigmaI/netI 0.0256
_diffrn_reflns_limit_h_max 14
_diffrn_reflns_limit_h_min 0
_diffrn_reflns_limit_k_max 23
_diffrn_reflns_limit_k_min 0
_diffrn_reflns_limit_l_max 21
_diffrn_reflns_limit_l_min -21
_diffrn_reflns_number 76916
_diffrn_reflns_theta_full 25.68
_diffrn_reflns_theta_max 25.68
_diffrn_reflns_theta_min 3.13
_diffrn_standards_decay_% 0
_diffrn_standards_interval_time 0
_exptl_absorpt_coefficient_mu 4.370
_exptl_absorpt_correction_T_max 0.705
_exptl_absorpt_correction_T_min 0.229
_exptl_absorpt_correction_type refdelf
_exptl_absorpt_process_details 'program DELABS from PLATON (Spek, 2003)'
_exptl_crystal_colour 'translucent light green'
_exptl_crystal_density_diffrn 1.695
_exptl_crystal_density_meas ?
_exptl_crystal_description platelet
_exptl_crystal_F_000 1968
_exptl_crystal_size_max 0.35
_exptl_crystal_size_mid 0.12
_exptl_crystal_size_min 0.08
_refine_diff_density_max 1.215
_refine_diff_density_min -1.069
_refine_diff_density_rms 0.129
_refine_ls_extinction_method none
_refine_ls_goodness_of_fit_ref 1.130
_refine_ls_hydrogen_treatment constr
_refine_ls_matrix_type full
_refine_ls_number_parameters 487
_refine_ls_number_reflns 7390
_refine_ls_number_restraints 18
_refine_ls_restrained_S_all 1.157
_refine_ls_R_factor_all 0.0349
_refine_ls_R_factor_gt 0.0284
_refine_ls_shift/su_max 0.001
_refine_ls_shift/su_mean 0.000
_refine_ls_structure_factor_coef Fsqd
_refine_ls_weighting_details 'calc w=1/[\s^2^(Fo^2^)+(0.0468P)^2^+9.4511P] where P=(Fo^2^+2Fc^2^)/3'
_refine_ls_weighting_scheme calc
_refine_ls_wR_factor_gt 0.0843
_refine_ls_wR_factor_ref 0.0872
_reflns_number_gt 6593
_reflns_number_total 7390
_reflns_threshold_expression >2sigma(I)
_cod_data_source_file b604712b.txt
_cod_data_source_block 4.py
_cod_original_sg_symbol_H-M 'P 21/n'
_cod_database_code 7007407

loop_
_symmetry_equiv_pos_as_xyz
'x, y, z'
'-x+1/2, y+1/2, -z+1/2'
'-x, -y, -z'
'x-1/2, -y-1/2, z-1/2'

loop_
_atom_site_label
_atom_site_type_symbol
_atom_site_fract_x
_atom_site_fract_y
_atom_site_fract_z
_atom_site_U_iso_or_equiv
_atom_site_adp_type
_atom_site_occupancy
_atom_site_symmetry_multiplicity
_atom_site_calc_flag
_atom_site_refinement_flags
_atom_site_disorder_assembly
_atom_site_disorder_group
U U 0.020731(13) 0.204205(9) 0.866022(9) 0.01590(7) Uani 1 1 d . . .
Cl1 Cl -0.16687(9) 0.16592(7) 0.75511(6) 0.0234(2) Uani 1 1 d . . .
Cl2 Cl -0.09174(10) 0.11889(7) 0.95351(7) 0.0249(2) Uani 1 1 d . . .
Cl3 Cl -0.13697(10) 0.30038(6) 0.89792(8) 0.0267(3) Uani 1 1 d . . .
O1 O 0.1055(3) 0.23829(17) 0.77697(18) 0.0198(7) Uani 1 1 d . . .
O2 O 0.0713(3) 0.09586(16) 0.82777(18) 0.0187(7) Uani 1 1 d . . .
O3 O 0.1660(3) 0.18462(17) 0.95394(18) 0.0203(7) Uani 1 1 d . . .
O4 O 0.1193(3) 0.32393(17) 0.91049(19) 0.0205(7) Uani 1 1 d . . .
H4 H 0.0878 0.3693 0.9015 0.025 Uiso 1 1 d R . .
C1 C 0.2171(4) 0.3174(3) 0.7188(3) 0.0229(10) Uani 1 1 d . . .
C2 C 0.1703(4) 0.2503(3) 0.7238(3) 0.0200(10) Uani 1 1 d . . .
C3 C 0.1860(4) 0.1958(3) 0.6738(3) 0.0227(10) Uani 1 1 d . . .
C4 C 0.2498(4) 0.2104(3) 0.6175(3) 0.0270(11) Uani 1 1 d . . .
H4A H 0.2603 0.1750 0.5834 0.032 Uiso 1 1 calc R . .
C5 C 0.2983(5) 0.2769(3) 0.6112(3) 0.0331(13) Uani 1 1 d . . .
H5 H 0.3415 0.2856 0.5739 0.040 Uiso 1 1 calc R . .
C6 C 0.2807(4) 0.3303(3) 0.6621(3) 0.0295(12) Uani 1 1 d . . .
H6 H 0.3117 0.3749 0.6580 0.035 Uiso 1 1 calc R . .
C7 C 0.1424(4) 0.1227(3) 0.6844(3) 0.0236(10) Uani 1 1 d . . .
H7A H 0.1426 0.0951 0.6387 0.028 Uiso 1 1 calc R . .
H7B H 0.0639 0.1254 0.6924 0.028 Uiso 1 1 calc R . .
C8 C 0.2174(4) 0.0861(2) 0.7527(3) 0.0188(9) Uani 1 1 d . . .
C9 C 0.1800(4) 0.0762(2) 0.8216(3) 0.0188(9) Uani 1 1 d . . .
C10 C 0.2534(4) 0.0456(2) 0.8849(3) 0.0187(9) Uani 1 1 d . . .
C11 C 0.3623(4) 0.0238(2) 0.8769(3) 0.0214(10) Uani 1 1 d . . .
H11 H 0.4103 0.0023 0.9178 0.026 Uiso 1 1 calc R . .
C12 C 0.4009(4) 0.0335(3) 0.8089(3) 0.0235(10) Uani 1 1 d . . .
H12 H 0.4746 0.0197 0.8046 0.028 Uiso 1 1 calc R . .
C13 C 0.3269(4) 0.0645(3) 0.7472(3) 0.0230(10) Uani 1 1 d . . .
H13 H 0.3520 0.0707 0.7014 0.028 Uiso 1 1 calc R . .
C14 C 0.2166(4) 0.0389(2) 0.9615(3) 0.0200(10) Uani 1 1 d . . .
H14A H 0.1343 0.0463 0.9546 0.024 Uiso 1 1 calc R . .
H14B H 0.2329 -0.0086 0.9809 0.024 Uiso 1 1 calc R . .
C15 C 0.2777(4) 0.0913(3) 1.0192(3) 0.0205(10) Uani 1 1 d . . .
C16 C 0.2491(4) 0.1632(3) 1.0116(3) 0.0189(9) Uani 1 1 d . . .
C17 C 0.3043(4) 0.2134(3) 1.0633(3) 0.0233(10) Uani 1 1 d . . .
C18 C 0.3897(4) 0.1910(3) 1.1228(3) 0.0253(11) Uani 1 1 d . . .
H18 H 0.4276 0.2238 1.1574 0.030 Uiso 1 1 calc R . .
C19 C 0.4195(5) 0.1200(3) 1.1313(3) 0.0301(12) Uani 1 1 d . . .
H19 H 0.4776 0.1057 1.1710 0.036 Uiso 1 1 calc R . .
C20 C 0.3623(4) 0.0708(3) 1.0804(3) 0.0253(11) Uani 1 1 d . . .
H20 H 0.3808 0.0232 1.0873 0.030 Uiso 1 1 calc R . .
C21 C 0.2696(5) 0.2901(2) 1.0528(3) 0.0241(11) Uani 1 1 d . . .
H21A H 0.3014 0.3161 1.0988 0.029 Uiso 1 1 calc R . .
H21B H 0.1865 0.2937 1.0449 0.029 Uiso 1 1 calc R . .
C22 C 0.3111(4) 0.3233(3) 0.9856(3) 0.0225(10) Uani 1 1 d . . .
C23 C 0.2373(4) 0.3370(2) 0.9157(3) 0.0212(10) Uani 1 1 d . . .
C24 C 0.2779(4) 0.3641(3) 0.8530(3) 0.0252(11) Uani 1 1 d . . .
C25 C 0.3946(5) 0.3802(3) 0.8625(3) 0.0334(12) Uani 1 1 d . . .
H25 H 0.4233 0.3984 0.8216 0.040 Uiso 1 1 calc R . .
C26 C 0.4684(4) 0.3694(3) 0.9316(3) 0.0336(13) Uani 1 1 d . . .
H26 H 0.5457 0.3814 0.9371 0.040 Uiso 1 1 calc R . .
C27 C 0.4272(4) 0.3410(3) 0.9924(3) 0.0311(12) Uani 1 1 d . . .
H27 H 0.4775 0.3335 1.0385 0.037 Uiso 1 1 calc R . .
C28 C 0.2012(4) 0.3739(3) 0.7756(3) 0.0249(11) Uani 1 1 d . . .
H28A H 0.1216 0.3739 0.7816 0.030 Uiso 1 1 calc R . .
H28B H 0.2171 0.4196 0.7554 0.030 Uiso 1 1 calc R . .
N1 N -0.0558(3) -0.0154(2) 0.8091(2) 0.0257(9) Uani 1 1 d . . .
H1 H -0.0192 0.0293 0.8129 0.031 Uiso 1 1 d R . .
C29 C -0.0494(4) -0.0644(3) 0.8630(3) 0.0286(11) Uani 1 1 d . . .
H29 H -0.0070 -0.0555 0.9115 0.034 Uiso 1 1 calc R . .
C30 C -0.1048(5) -0.1281(3) 0.8480(3) 0.0330(12) Uani 1 1 d . . .
H30 H -0.0993 -0.1626 0.8855 0.040 Uiso 1 1 calc R . .
C31 C -0.1693(4) -0.1397(3) 0.7754(4) 0.0343(13) Uani 1 1 d . . .
H31 H -0.2100 -0.1816 0.7643 0.041 Uiso 1 1 calc R . .
C32 C -0.1725(4) -0.0883(3) 0.7198(3) 0.0347(13) Uani 1 1 d . . .
H32 H -0.2133 -0.0960 0.6706 0.042 Uiso 1 1 calc R . .
C33 C -0.1144(5) -0.0258(3) 0.7383(3) 0.0323(12) Uani 1 1 d . . .
H33 H -0.1159 0.0091 0.7016 0.039 Uiso 1 1 calc R . .
N2 N 0.0441(4) 0.4562(2) 0.8933(3) 0.0276(9) Uani 1 1 d . . .
C34 C 0.1068(6) 0.4993(3) 0.9446(3) 0.0400(14) Uani 1 1 d . . .
H34 H 0.1718 0.4809 0.9759 0.048 Uiso 1 1 calc R . .
C35 C 0.0809(7) 0.5682(4) 0.9534(5) 0.0612(19) Uani 1 1 d U . .
H35 H 0.1265 0.5959 0.9902 0.073 Uiso 1 1 calc R . .
C36 C -0.0092(7) 0.5946(4) 0.9091(5) 0.065(2) Uani 1 1 d U . .
H36 H -0.0274 0.6418 0.9147 0.077 Uiso 1 1 calc R . .
C37 C -0.0796(6) 0.5542(4) 0.8531(5) 0.063(2) Uani 1 1 d U . .
H37 H -0.1441 0.5733 0.8217 0.076 Uiso 1 1 calc R . .
C38 C -0.0472(5) 0.4826(3) 0.8470(4) 0.0407(15) Uani 1 1 d . . .
H38 H -0.0904 0.4538 0.8102 0.049 Uiso 1 1 calc R . .
N3 N 0.6513(3) 0.1737(2) 0.8705(3) 0.0293(10) Uani 1 1 d . . .
H3 H 0.7225 0.1620 0.8700 0.035 Uiso 1 1 d R . .
C39 C 0.6212(5) 0.1629(3) 0.9373(3) 0.0323(12) Uani 1 1 d . . .
H39 H 0.6750 0.1475 0.9790 0.039 Uiso 1 1 calc R . .
C40 C 0.5079(5) 0.1751(3) 0.9440(3) 0.0327(12) Uani 1 1 d . . .
H40 H 0.4842 0.1678 0.9901 0.039 Uiso 1 1 calc R . .
C41 C 0.4324(5) 0.1982(3) 0.8812(3) 0.0318(12) Uani 1 1 d . . .
H41 H 0.3563 0.2065 0.8848 0.038 Uiso 1 1 calc R . .
C42 C 0.4662(4) 0.2093(3) 0.8130(3) 0.0300(12) Uani 1 1 d . . .
H42 H 0.4141 0.2252 0.7708 0.036 Uiso 1 1 calc R . .
C43 C 0.5778(4) 0.1964(3) 0.8085(3) 0.0289(12) Uani 1 1 d . . .
H43 H 0.6029 0.2033 0.7628 0.035 Uiso 1 1 calc R . .

loop_
_atom_site_aniso_label
_atom_site_aniso_U_11
_atom_site_aniso_U_22
_atom_site_aniso_U_33
_atom_site_aniso_U_23
_atom_site_aniso_U_13
_atom_site_aniso_U_12
U 0.01319(11) 0.01781(10) 0.01628(10) 0.00093(7) 0.00180(7) 0.00130(6)
Cl1 0.0171(5) 0.0336(7) 0.0190(5) -0.0010(5) 0.0025(4) -0.0014(4)
Cl2 0.0215(6) 0.0294(6) 0.0252(6) 0.0076(5) 0.0081(4) 0.0030(5)
Cl3 0.0218(6) 0.0234(6) 0.0347(7) -0.0032(5) 0.0052(5) 0.0043(4)
O1 0.0185(16) 0.0214(17) 0.0212(17) 0.0026(14) 0.0077(13) 0.0006(13)
O2 0.0180(16) 0.0184(17) 0.0196(16) -0.0001(13) 0.0037(12) 0.0031(12)
O3 0.0179(17) 0.0199(17) 0.0193(16) 0.0008(13) -0.0058(13) 0.0029(13)
O4 0.0126(16) 0.0191(17) 0.0291(18) -0.0006(14) 0.0022(13) 0.0015(12)
C1 0.013(2) 0.028(3) 0.026(3) 0.008(2) -0.0008(18) 0.0031(18)
C2 0.016(2) 0.025(3) 0.018(2) 0.0074(19) 0.0012(17) 0.0023(18)
C3 0.016(2) 0.033(3) 0.019(2) 0.006(2) 0.0032(18) 0.0077(19)
C4 0.025(3) 0.035(3) 0.023(3) 0.006(2) 0.010(2) 0.009(2)
C5 0.028(3) 0.043(3) 0.032(3) 0.011(3) 0.016(2) 0.007(2)
C6 0.029(3) 0.031(3) 0.031(3) 0.013(2) 0.010(2) 0.002(2)
C7 0.023(2) 0.029(3) 0.018(2) -0.002(2) 0.0004(18) 0.008(2)
C8 0.014(2) 0.020(2) 0.022(2) -0.0003(19) 0.0030(18) 0.0041(17)
C9 0.024(2) 0.012(2) 0.020(2) -0.0010(18) 0.0034(18) 0.0020(17)
C10 0.018(2) 0.018(2) 0.020(2) -0.0026(18) 0.0038(18) -0.0014(17)
C11 0.021(2) 0.019(2) 0.023(2) -0.0014(19) 0.0017(19) 0.0054(18)
C12 0.016(2) 0.025(3) 0.029(3) -0.001(2) 0.0038(19) 0.0071(18)
C13 0.027(3) 0.021(2) 0.022(2) -0.004(2) 0.0075(19) -0.0016(19)
C14 0.015(2) 0.019(2) 0.025(2) 0.0022(19) 0.0019(18) 0.0017(17)
C15 0.021(2) 0.024(3) 0.017(2) 0.0020(19) 0.0061(18) 0.0035(18)
C16 0.011(2) 0.026(3) 0.020(2) 0.0024(19) 0.0029(17) 0.0028(17)
C17 0.027(3) 0.024(3) 0.019(2) 0.0000(19) 0.005(2) 0.0019(19)
C18 0.018(3) 0.037(3) 0.020(2) -0.005(2) 0.0011(19) 0.000(2)
C19 0.031(3) 0.036(3) 0.020(2) 0.000(2) -0.002(2) 0.011(2)
C20 0.025(3) 0.026(3) 0.025(3) 0.002(2) 0.0039(19) 0.009(2)
C21 0.031(3) 0.021(3) 0.019(2) -0.0049(19) 0.000(2) 0.0030(19)
C22 0.017(2) 0.022(2) 0.027(3) -0.002(2) 0.0015(19) 0.0006(18)
C23 0.017(2) 0.015(2) 0.030(3) -0.0002(19) 0.0021(19) 0.0034(17)
C24 0.027(3) 0.017(2) 0.029(3) 0.000(2) 0.001(2) -0.0027(19)
C25 0.039(3) 0.029(3) 0.032(3) 0.005(2) 0.007(2) -0.008(2)
C26 0.018(3) 0.040(3) 0.042(3) 0.001(3) 0.002(2) -0.012(2)
C27 0.026(3) 0.033(3) 0.031(3) -0.005(2) -0.002(2) -0.005(2)
C28 0.023(3) 0.023(3) 0.029(3) 0.007(2) 0.003(2) -0.0013(19)
N1 0.020(2) 0.025(2) 0.032(2) -0.0032(18) 0.0053(17) 0.0011(17)
C29 0.024(3) 0.032(3) 0.030(3) -0.003(2) 0.007(2) 0.003(2)
C30 0.031(3) 0.028(3) 0.043(3) 0.001(2) 0.018(2) -0.002(2)
C31 0.023(3) 0.025(3) 0.057(4) -0.012(3) 0.012(2) -0.005(2)
C32 0.021(3) 0.037(3) 0.043(3) -0.013(3) -0.003(2) 0.001(2)
C33 0.034(3) 0.029(3) 0.034(3) 0.001(2) 0.003(2) 0.002(2)
N2 0.034(2) 0.023(2) 0.028(2) 0.0009(18) 0.0130(19) 0.0005(18)
C34 0.060(4) 0.035(3) 0.029(3) -0.004(2) 0.019(3) -0.018(3)
C35 0.086(4) 0.051(3) 0.058(4) -0.012(3) 0.043(3) -0.025(3)
C36 0.075(4) 0.048(3) 0.089(4) 0.003(3) 0.064(3) 0.004(3)
C37 0.046(3) 0.069(4) 0.083(4) 0.037(3) 0.034(3) 0.023(3)
C38 0.027(3) 0.041(3) 0.058(4) 0.024(3) 0.017(3) 0.004(2)
N3 0.015(2) 0.032(2) 0.042(3) -0.001(2) 0.0068(18) 0.0008(17)
C39 0.033(3) 0.031(3) 0.032(3) -0.005(2) 0.004(2) 0.003(2)
C40 0.037(3) 0.030(3) 0.031(3) -0.003(2) 0.009(2) -0.001(2)
C41 0.023(3) 0.028(3) 0.047(3) -0.005(2) 0.012(2) 0.002(2)
C42 0.019(3) 0.026(3) 0.043(3) 0.000(2) 0.001(2) 0.0017(19)
C43 0.019(3) 0.032(3) 0.037(3) 0.001(2) 0.008(2) -0.002(2)

loop_
_atom_type_symbol
_atom_type_description
_atom_type_scat_dispersion_real
_atom_type_scat_dispersion_imag
_atom_type_scat_source
C C 0.0033 0.0016 'International Tables Vol C Tables 4.2.6.8 and 6.1.1.4'
H H 0.0000 0.0000 'International Tables Vol C Tables 4.2.6.8 and 6.1.1.4'
N N 0.0061 0.0033 'International Tables Vol C Tables 4.2.6.8 and 6.1.1.4'
O O 0.0106 0.0060 'International Tables Vol C Tables 4.2.6.8 and 6.1.1.4'
U U -9.6767 9.6646 'International Tables Vol C Tables 4.2.6.8 and 6.1.1.4'
Cl Cl 0.1484 0.1585 'International Tables Vol C Tables 4.2.6.8 and 6.1.1.4'

loop_
_geom_angle_atom_site_label_1
_geom_angle_atom_site_label_2
_geom_angle_atom_site_label_3
_geom_angle
_geom_angle_site_symmetry_1
_geom_angle_site_symmetry_3
_geom_angle_publ_flag
O3 U O1 99.97(12) . . ?
O3 U O2 80.94(12) . . ?
O1 U O2 81.96(12) . . ?
O3 U O4 70.99(11) . . ?
O1 U O4 73.57(11) . . ?
O2 U O4 138.32(10) . . ?
O3 U Cl3 116.64(9) . . ?
O1 U Cl3 112.94(9) . . ?
O2 U Cl3 152.62(8) . . ?
O4 U Cl3 69.06(7) . . ?
O3 U Cl2 83.68(9) . . ?
O1 U Cl2 160.81(9) . . ?
O2 U Cl2 80.02(8) . . ?
O4 U Cl2 124.98(8) . . ?
Cl3 U Cl2 81.31(4) . . ?
O3 U Cl1 154.82(9) . . ?
O1 U Cl1 88.48(9) . . ?
O2 U Cl1 76.79(8) . . ?
O4 U Cl1 134.13(7) . . ?
Cl3 U Cl1 80.66(4) . . ?
Cl2 U Cl1 81.04(3) . . ?
C2 O1 U 170.4(3) . . ?
C9 O2 U 125.2(3) . . ?
C16 O3 U 171.2(3) . . ?
C23 O4 U 123.7(3) . . ?
C6 C1 C2 118.8(5) . . ?
C6 C1 C28 121.2(5) . . ?
C2 C1 C28 120.0(4) . . ?
O1 C2 C1 118.9(4) . . ?
O1 C2 C3 119.3(4) . . ?
C1 C2 C3 121.8(4) . . ?
C4 C3 C2 118.1(5) . . ?
C4 C3 C7 121.4(5) . . ?
C2 C3 C7 120.4(4) . . ?
C3 C4 C5 121.6(5) . . ?
C4 C5 C6 118.9(5) . . ?
C1 C6 C5 120.9(5) . . ?
C3 C7 C8 110.9(4) . . ?
C13 C8 C9 118.9(4) . . ?
C13 C8 C7 119.1(4) . . ?
C9 C8 C7 121.9(4) . . ?
O2 C9 C8 119.8(4) . . ?
O2 C9 C10 119.6(4) . . ?
C8 C9 C10 120.6(4) . . ?
C11 C10 C9 118.9(4) . . ?
C11 C10 C14 120.0(4) . . ?
C9 C10 C14 121.1(4) . . ?
C12 C11 C10 121.2(4) . . ?
C11 C12 C13 118.9(4) . . ?
C8 C13 C12 121.5(4) . . ?
C15 C14 C10 112.1(4) . . ?
C20 C15 C16 118.1(4) . . ?
C20 C15 C14 122.1(4) . . ?
C16 C15 C14 119.8(4) . . ?
O3 C16 C17 118.9(4) . . ?
O3 C16 C15 119.6(4) . . ?
C17 C16 C15 121.5(4) . . ?
C18 C17 C16 118.6(5) . . ?
C18 C17 C21 122.1(5) . . ?
C16 C17 C21 119.3(4) . . ?
C17 C18 C19 120.9(5) . . ?
C20 C19 C18 119.8(5) . . ?
C19 C20 C15 121.1(5) . . ?
C17 C21 C22 112.0(4) . . ?
C27 C22 C23 117.9(5) . . ?
C27 C22 C21 119.5(4) . . ?
C23 C22 C21 122.6(4) . . ?
C24 C23 C22 121.9(4) . . ?
C24 C23 O4 120.2(4) . . ?
C22 C23 O4 117.9(4) . . ?
C25 C24 C23 118.0(5) . . ?
C25 C24 C28 119.4(5) . . ?
C23 C24 C28 122.5(4) . . ?
C26 C25 C24 121.3(5) . . ?
C27 C26 C25 120.0(5) . . ?
C26 C27 C22 120.9(5) . . ?
C1 C28 C24 113.3(4) . . ?
C29 N1 C33 122.0(5) . . ?
N1 C29 C30 120.8(5) . . ?
C29 C30 C31 118.5(5) . . ?
C32 C31 C30 119.5(5) . . ?
C33 C32 C31 119.1(5) . . ?
N1 C33 C32 120.0(5) . . ?
C38 N2 C34 118.4(5) . . ?
N2 C34 C35 123.9(7) . . ?
C36 C35 C34 118.4(8) . . ?
C35 C36 C37 122.2(7) . . ?
C36 C37 C38 116.3(7) . . ?
N2 C38 C37 120.8(7) . . ?
C39 N3 C43 123.3(4) . . ?
N3 C39 C40 118.9(5) . . ?
C41 C40 C39 118.3(5) . . ?
C40 C41 C42 121.5(5) . . ?
C43 C42 C41 118.6(5) . . ?
N3 C43 C42 119.4(5) . . ?

loop_
_geom_bond_atom_site_label_1
_geom_bond_atom_site_label_2
_geom_bond_distance
_geom_bond_site_symmetry_2
_geom_bond_publ_flag
U O3 2.130(3) . ?
U O1 2.139(3) . ?
U O2 2.279(3) . ?
U O4 2.605(3) . ?
U Cl3 2.7470(12) . ?
U Cl2 2.7629(11) . ?
U Cl1 2.7772(11) . ?
O1 C2 1.351(5) . ?
O1 O4 2.865(5) . ?
O1 O2 2.900(4) . ?
O2 C9 1.365(5) . ?
O2 O3 2.864(4) . ?
O3 C16 1.344(5) . ?
O3 O4 2.776(5) . ?
O4 C23 1.405(6) . ?
C1 C6 1.396(7) . ?
C1 C2 1.397(7) . ?
C1 C28 1.511(7) . ?
C2 C3 1.402(7) . ?
C3 C4 1.397(7) . ?
C3 C7 1.502(7) . ?
C4 C5 1.399(8) . ?
C5 C6 1.402(8) . ?
C7 C8 1.531(6) . ?
C8 C13 1.382(6) . ?
C8 C9 1.400(6) . ?
C9 C10 1.413(6) . ?
C10 C11 1.388(6) . ?
C10 C14 1.521(6) . ?
C11 C12 1.390(7) . ?
C12 C13 1.400(7) . ?
C14 C15 1.512(7) . ?
C15 C20 1.390(7) . ?
C15 C16 1.404(7) . ?
C16 C17 1.399(7) . ?
C17 C18 1.386(7) . ?
C17 C21 1.511(7) . ?
C18 C19 1.390(7) . ?
C19 C20 1.386(7) . ?
C21 C22 1.520(7) . ?
C22 C27 1.399(7) . ?
C22 C23 1.406(7) . ?
C23 C24 1.399(7) . ?
C24 C25 1.394(7) . ?
C24 C28 1.516(7) . ?
C25 C26 1.385(8) . ?
C26 C27 1.384(8) . ?
N1 C29 1.331(7) . ?
N1 C33 1.336(7) . ?
C29 C30 1.375(8) . ?
C30 C31 1.392(8) . ?
C31 C32 1.387(9) . ?
C32 C33 1.378(8) . ?
N2 C38 1.327(7) . ?
N2 C34 1.341(7) . ?
C34 C35 1.356(10) . ?
C35 C36 1.302(12) . ?
C36 C37 1.400(12) . ?
C37 C38 1.421(10) . ?
N3 C39 1.326(7) . ?
N3 C43 1.343(7) . ?
C39 C40 1.391(8) . ?
C40 C41 1.367(8) . ?
C41 C42 1.370(8) . ?
C42 C43 1.364(7) . ?

loop_
_geom_hbond_atom_site_label_D
_geom_hbond_atom_site_label_H
_geom_hbond_atom_site_label_A
_geom_hbond_distance_DH
_geom_hbond_distance_HA
_geom_hbond_distance_DA
_geom_hbond_angle_DHA
_geom_hbond_site_symmetry_A
O4 H4 N2 0.94 1.72 2.658(5) 172.9 .
N1 H1 O2 0.95 1.64 2.575(5) 166.5 .
N3 H3 Cl1 0.87 2.64 3.259(4) 128.7 1_655
N3 H3 Cl2 0.87 2.55 3.290(4) 143.4 1_655
N3 H3 Cl3 0.87 3.09 3.439(4) 106.0 1_655
